data_1574828
loop_
_publ_author_name
'Nguyen, Tri Minh'
'Tawfik, Sherif Abdulkader'
'Tran, Truyen'
'Gupta, Sunil'
'Rana, Santu'
'Venkatesh, Svetha'

_publ_section_title
;
 The search for superionic solid-state electrolytes using a
 physics-informed generative model.
;
_journal_issue 17
_journal_name_full 'Materials horizons'
_journal_page_first 6945
_journal_page_last 6955
_journal_paper_doi 10.1039/d5mh00767d
_journal_volume 12
_journal_year 2025
_chemical_formula_structural Na3I2Br
_chemical_formula_sum 'Br2 I4 Na6'
_space_group_IT_number 1
_space_group_name_Hall 'P 1'
_space_group_name_H-M_alt 'P 1'
_symmetry_Int_Tables_number 1
_symmetry_space_group_name_H-M 'P 1'
_audit_update_record
;
2025-04-08 deposited with the CCDC.	2025-06-06 downloaded from the CCDC.
;
_cell_angle_alpha 90.06093981
_cell_angle_beta 90.00003700
_cell_angle_gamma 89.99760670
_cell_formula_units_Z 2
_cell_length_a 4.41377149
_cell_length_b 11.42127601
_cell_length_c 8.84758514
_cell_volume 446.014
_cod_data_source_file d5mh00767d3.cif
_cod_data_source_block Na3I2Br
_cod_depositor_comments 'Adding full bibliography for 1574820--1574854.cif.'
_cod_original_cell_volume 446.01449867
_cod_original_formula_sum 'Na6 I4 Br2'
_cod_database_code 1574828

loop_
_symmetry_equiv_pos_site_id
_symmetry_equiv_pos_as_xyz
1 'x, y, z'

loop_
_atom_site_type_symbol
_atom_site_label
_atom_site_symmetry_multiplicity
_atom_site_fract_x
_atom_site_fract_y
_atom_site_fract_z
_atom_site_occupancy
Na Na0 1 0.49999967 -0.00123621 0.57027087 1
Na Na1 1 -0.00002671 0.27629971 0.33744486 1
Na Na2 1 0.00002540 0.72426928 0.30450360 1
Na Na3 1 0.50000064 0.00125123 0.07027410 1
Na Na4 1 0.00002581 0.72371045 -0.16321569 1
Na Na5 1 -0.00002496 0.27571391 0.80522714 1
I I6 1 0.50003002 0.69829373 0.57019213 1
I I7 1 0.49997000 0.30170998 0.07094439 1
I I8 1 0.00000028 0.00023580 0.32020927 1
I I9 1 -0.00000005 -0.00024376 0.82021027 1
Br Br10 1 0.50002755 0.72720719 0.07037885 1
Br Br11 1 0.49997236 0.27278869 0.57107312 1
